data_2228027
loop_
_publ_author_name
'Gayathri, P.'
'Thiruvalluvar, A.'
'Saravanan, K.'
'Jayabharathi, J.'
'Butcher, R. J.'

_publ_section_title
;
 4,5-Dimethyl-1,2-diphenyl-1<i>H</i>-imidazole monohydrate
;
_journal_coeditor_code TK2693
_journal_issue 9
_journal_name_full 'Acta Crystallographica Section E'
_journal_page_first o2219
_journal_paper_doi 10.1107/S1600536810030072
_journal_volume 66
_journal_year 2010
_chemical_formula_iupac 'C17 H16 N2, H2 O'
_chemical_formula_moiety 'C17 H16 N2, H2 O'
_chemical_formula_structural 'C17 H16 N2, H2 O'
_chemical_formula_sum 'C17 H18 N2 O'
_chemical_formula_weight 266.33
_chemical_melting_point 375
_chemical_name_common 1H-imidazole
_chemical_name_systematic
;
4,5-Dimethyl-1,2-diphenyl-1<i>H</i>-imidazole monohydrate
;
_space_group_IT_number 88
_symmetry_cell_setting tetragonal
_symmetry_space_group_name_Hall '-I 4ad'
_symmetry_space_group_name_H-M 'I 41/a :2'
_atom_sites_solution_hydrogens geom
_atom_sites_solution_primary direct
_atom_sites_solution_secondary difmap
_cell_angle_alpha 90
_cell_angle_beta 90
_cell_angle_gamma 90
_cell_formula_units_Z 16
_cell_length_a 25.5498(2)
_cell_length_b 25.5498(2)
_cell_length_c 9.37920(10)
_cell_measurement_reflns_used 4027
_cell_measurement_temperature 295(2)
_cell_measurement_theta_max 77.3788
_cell_measurement_theta_min 4.8917
_cell_volume 6122.67(9)
_computing_cell_refinement 'CrysAlis Pro (Oxford Diffraction, 2010)'
_computing_data_collection 'CrysAlis Pro (Oxford Diffraction, 2010)'
_computing_data_reduction 'CrysAlis Pro (Oxford Diffraction, 2010)'
_computing_molecular_graphics 'ORTEP-3 (Farrugia, 1997)'
_computing_publication_material 'PLATON (Spek, 2009)'
_computing_structure_refinement 'SHELXL97 (Sheldrick, 2008)'
_computing_structure_solution 'SIR2004 (Burla <i>et al.</i>, 2005)'
_diffrn_ambient_temperature 295(2)
_diffrn_detector_area_resol_mean 10.5081
_diffrn_measured_fraction_theta_full 0.971
_diffrn_measured_fraction_theta_max 0.953
_diffrn_measurement_device_type 'Oxford Diffraction Xcalibur Ruby Gemini'
_diffrn_measurement_method '\w scans'
_diffrn_radiation_monochromator graphite
_diffrn_radiation_source 'Enhance (Cu) X-ray Source'
_diffrn_radiation_type CuK\a
_diffrn_radiation_wavelength 1.54184
_diffrn_reflns_av_R_equivalents 0.0190
_diffrn_reflns_av_sigmaI/netI 0.0162
_diffrn_reflns_limit_h_max 31
_diffrn_reflns_limit_h_min -29
_diffrn_reflns_limit_k_max 31
_diffrn_reflns_limit_k_min -31
_diffrn_reflns_limit_l_max 11
_diffrn_reflns_limit_l_min -6
_diffrn_reflns_number 8078
_diffrn_reflns_theta_full 67.50
_diffrn_reflns_theta_max 77.60
_diffrn_reflns_theta_min 4.90
_exptl_absorpt_coefficient_mu 0.572
_exptl_absorpt_correction_T_max 1.00000
_exptl_absorpt_correction_T_min 0.80515
_exptl_absorpt_correction_type multi-scan
_exptl_absorpt_process_details
;
(CrysAlis Pro; Oxford Diffraction, 2010)
;
_exptl_crystal_colour colourless
_exptl_crystal_density_diffrn 1.156
_exptl_crystal_density_method 'Not Measured'
_exptl_crystal_description 'irregular plate'
_exptl_crystal_F_000 2272
_exptl_crystal_size_max 0.53
_exptl_crystal_size_mid 0.42
_exptl_crystal_size_min 0.18
_refine_diff_density_max 0.163
_refine_diff_density_min -0.212
_refine_ls_extinction_method none
_refine_ls_goodness_of_fit_ref 1.084
_refine_ls_hydrogen_treatment mixed
_refine_ls_matrix_type full
_refine_ls_number_parameters 189
_refine_ls_number_reflns 3109
_refine_ls_number_restraints 0
_refine_ls_restrained_S_all 1.084
_refine_ls_R_factor_all 0.0494
_refine_ls_R_factor_gt 0.0432
_refine_ls_shift/su_max 0.001
_refine_ls_shift/su_max_lt 0.001
_refine_ls_shift/su_mean 0.000
_refine_ls_structure_factor_coef Fsqd
_refine_ls_weighting_details 'calc w=1/[\s^2^(Fo^2^)+(0.0876P)^2^+0.4988P] where P=(Fo^2^+2Fc^2^)/3'
_refine_ls_weighting_scheme calc
_refine_ls_wR_factor_gt 0.1287
_refine_ls_wR_factor_ref 0.1340
_reflns_number_gt 2610
_reflns_number_total 3109
_reflns_threshold_expression I>2\s(I)
_cod_data_source_file tk2693.cif
_cod_data_source_block I
_cod_original_sg_symbol_H-M 'I 41/a'
_cod_database_code 2228027
_cod_database_fobs_code 2228027

loop_
_symmetry_equiv_pos_site_id
_symmetry_equiv_pos_as_xyz
1 x,y,z
2 3/4-y,1/4+x,1/4+z
3 1/2-x,-y,1/2+z
4 3/4+y,3/4-x,3/4+z
5 -x,-y,-z
6 1/4+y,3/4-x,3/4-z
7 1/2+x,y,1/2-z
8 1/4-y,1/4+x,1/4-z
9 1/2+x,1/2+y,1/2+z
10 1/4-y,3/4+x,3/4+z
11 -x,1/2-y,z
12 1/4+y,1/4-x,1/4+z
13 1/2-x,1/2-y,1/2-z
14 3/4+y,1/4-x,1/4-z
15 x,1/2+y,-z
16 3/4-y,3/4+x,3/4-z

loop_
_atom_site_aniso_label
_atom_site_aniso_U_11
_atom_site_aniso_U_22
_atom_site_aniso_U_33
_atom_site_aniso_U_12
_atom_site_aniso_U_13
_atom_site_aniso_U_23
N1 0.0387(5) 0.0480(5) 0.0416(5) -0.0005(4) -0.0003(3) 0.0024(4)
N3 0.0396(5) 0.0533(5) 0.0427(4) -0.0041(4) 0.0026(4) 0.0011(4)
C2 0.0382(5) 0.0498(6) 0.0357(5) -0.0006(4) 0.0019(4) 0.0033(4)
C4 0.0484(6) 0.0510(6) 0.0468(6) -0.0068(5) 0.0022(5) -0.0010(5)
C5 0.0512(6) 0.0466(6) 0.0485(6) -0.0023(5) -0.0005(5) 0.0010(5)
C11 0.0363(5) 0.0498(6) 0.0403(5) 0.0019(4) -0.0005(4) 0.0015(4)
C12 0.0493(7) 0.0851(10) 0.0402(6) -0.0004(6) -0.0044(5) 0.0102(6)
C13 0.0463(7) 0.0911(10) 0.0574(7) 0.0015(6) -0.0156(6) 0.0082(7)
C14 0.0370(6) 0.0771(9) 0.0713(8) -0.0010(5) -0.0022(6) 0.0031(7)
C15 0.0496(7) 0.0881(10) 0.0505(7) -0.0062(6) 0.0081(5) 0.0060(7)
C16 0.0457(6) 0.0745(8) 0.0377(5) -0.0039(5) -0.0026(4) 0.0032(5)
C21 0.0448(6) 0.0486(6) 0.0486(6) 0.0008(4) 0.0111(5) 0.0060(5)
C22 0.0538(7) 0.0548(7) 0.0705(8) -0.0052(5) 0.0082(6) -0.0030(6)
C23 0.0768(10) 0.0573(8) 0.0992(12) -0.0150(7) 0.0224(9) -0.0099(8)
C24 0.0900(12) 0.0491(8) 0.1177(15) 0.0020(8) 0.0344(11) 0.0162(9)
C25 0.0846(12) 0.0666(10) 0.1096(14) 0.0172(9) 0.0127(11) 0.0349(10)
C26 0.0621(8) 0.0636(8) 0.0729(9) 0.0066(6) 0.0011(7) 0.0178(7)
C41 0.0635(8) 0.0572(8) 0.0882(10) -0.0169(6) 0.0119(8) -0.0054(7)
C51 0.0643(9) 0.0542(8) 0.0926(11) 0.0080(6) -0.0007(8) -0.0011(7)
O1W 0.0640(5) 0.0518(6) 0.0611(5) -0.0050(4) -0.0054(4) -0.0043(4)

loop_
_atom_site_type_symbol
_atom_site_label
_atom_site_fract_x
_atom_site_fract_y
_atom_site_fract_z
_atom_site_U_iso_or_equiv
_atom_site_thermal_displace_type
_atom_site_calc_flag
_atom_site_refinement_flags
_atom_site_occupancy
N N1 0.00564(4) 0.01347(4) 0.24242(9) 0.0428(3) Uani d . 1.000
N N3 0.09186(4) 0.00845(4) 0.23202(10) 0.0452(3) Uani d . 1.000
C C2 0.04817(4) -0.01899(5) 0.23981(11) 0.0412(3) Uani d . 1.000
C C4 0.07726(5) 0.06023(5) 0.22951(13) 0.0487(3) Uani d . 1.000
C C5 0.02420(5) 0.06453(5) 0.23682(13) 0.0488(3) Uani d . 1.000
C C11 -0.04871(4) -0.00047(5) 0.25460(11) 0.0421(3) Uani d . 1.000
C C12 -0.07965(5) -0.00048(6) 0.13375(13) 0.0582(5) Uani d . 1.000
C C13 -0.13211(5) -0.01271(7) 0.14490(16) 0.0649(5) Uani d . 1.000
C C14 -0.15362(5) -0.02441(7) 0.27589(17) 0.0618(4) Uani d . 1.000
C C15 -0.12261(5) -0.02413(7) 0.39614(15) 0.0627(5) Uani d . 1.000
C C16 -0.06994(5) -0.01241(6) 0.38579(12) 0.0526(4) Uani d . 1.000
C C21 0.04616(5) -0.07654(5) 0.24358(12) 0.0473(3) Uani d . 1.000
C C22 0.01046(6) -0.10535(6) 0.16451(16) 0.0597(4) Uani d . 1.000
C C23 0.01189(7) -0.15977(6) 0.1680(2) 0.0778(6) Uani d . 1.000
C C24 0.04837(8) -0.18527(7) 0.2490(2) 0.0856(7) Uani d . 1.000
C C25 0.08410(8) -0.15716(7) 0.3262(2) 0.0869(7) Uani d . 1.000
C C26 0.08325(6) -0.10288(6) 0.32454(17) 0.0662(5) Uani d . 1.000
C C41 0.11729(7) 0.10273(6) 0.2167(2) 0.0696(5) Uani d . 1.000
C C51 -0.01126(7) 0.11082(6) 0.2437(2) 0.0704(5) Uani d . 1.000
O O1W 0.24177(4) 0.04630(4) 0.44390(11) 0.0590(3) Uani d . 1.000
H H12 -0.06522 0.00770 0.04549 0.0699 Uiso calc R 1.000
H H13 -0.15303 -0.01307 0.06375 0.0779 Uiso calc R 1.000
H H14 -0.18902 -0.03247 0.28311 0.0742 Uiso calc R 1.000
H H15 -0.13718 -0.03186 0.48453 0.0753 Uiso calc R 1.000
H H16 -0.04894 -0.01257 0.46680 0.0631 Uiso calc R 1.000
H H22 -0.01446 -0.08828 0.10917 0.0716 Uiso calc R 1.000
H H23 -0.01212 -0.17894 0.11479 0.0933 Uiso calc R 1.000
H H24 0.04891 -0.22165 0.25155 0.1027 Uiso calc R 1.000
H H25 0.10914 -0.17460 0.38022 0.1043 Uiso calc R 1.000
H H26 0.10756 -0.08410 0.37773 0.0794 Uiso calc R 1.000
H H41A 0.15164 0.08752 0.21390 0.1045 Uiso calc PR 0.500
H H41B 0.11467 0.12573 0.29733 0.1045 Uiso calc PR 0.500
H H41C 0.11126 0.12219 0.13073 0.1045 Uiso calc PR 0.500
H H41D 0.10007 0.13611 0.21408 0.1045 Uiso calc PR 0.500
H H41E 0.13704 0.09790 0.13064 0.1045 Uiso calc PR 0.500
H H41F 0.14045 0.10144 0.29724 0.1045 Uiso calc PR 0.500
H H51A -0.04695 0.09918 0.24795 0.1055 Uiso calc PR 0.500
H H51B -0.00634 0.13205 0.16032 0.1055 Uiso calc PR 0.500
H H51C -0.00332 0.13102 0.32724 0.1055 Uiso calc PR 0.500
H H51D 0.00921 0.14232 0.24239 0.1055 Uiso calc PR 0.500
H H51E -0.03140 0.10945 0.33002 0.1055 Uiso calc PR 0.500
H H51F -0.03442 0.11048 0.16310 0.1055 Uiso calc PR 0.500
H H1W 0.2423(7) 0.0816(7) 0.4596(18) 0.064(4) Uiso d . 1.000
H H2W 0.2563(9) 0.0340(9) 0.520(2) 0.095(7) Uiso d . 1.000

loop_
_atom_type_symbol
_atom_type_description
_atom_type_scat_dispersion_real
_atom_type_scat_dispersion_imag
_atom_type_scat_source
O O 0.0492 0.0322 'International Tables Vol C Tables 4.2.6.8 and 6.1.1.4'
N N 0.0311 0.0180 'International Tables Vol C Tables 4.2.6.8 and 6.1.1.4'
H H 0.0000 0.0000 'International Tables Vol C Tables 4.2.6.8 and 6.1.1.4'
C C 0.0181 0.0091 'International Tables Vol C Tables 4.2.6.8 and 6.1.1.4'

loop_
_geom_angle_atom_site_label_1
_geom_angle_atom_site_label_2
_geom_angle_atom_site_label_3
_geom_angle_site_symmetry_1
_geom_angle_site_symmetry_2
_geom_angle_site_symmetry_3
_geom_angle
_geom_angle_publ_flag
H1W O1W H2W . . . 102.7(18) no
C2 N1 C11 . . . 128.22(10) no
C5 N1 C11 . . . 124.42(10) no
C2 N1 C5 . . . 107.32(10) no
C2 N3 C4 . . . 106.41(10) no
N1 C2 N3 . . . 110.54(11) no
N1 C2 C21 . . . 125.30(10) no
N3 C2 C21 . . . 124.15(10) no
N3 C4 C41 . . . 120.94(12) no
C5 C4 C41 . . . 128.74(12) no
N3 C4 C5 . . . 110.30(11) no
N1 C5 C51 . . . 122.40(12) no
C4 C5 C51 . . . 132.14(13) no
N1 C5 C4 . . . 105.43(11) no
N1 C11 C16 . . . 120.37(10) no
C12 C11 C16 . . . 120.46(11) no
N1 C11 C12 . . . 119.16(10) no
C11 C12 C13 . . . 119.56(12) no
C12 C13 C14 . . . 120.25(13) no
C13 C14 C15 . . . 119.93(12) no
C14 C15 C16 . . . 120.22(13) no
C11 C16 C15 . . . 119.58(11) no
C2 C21 C26 . . . 118.27(11) no
C22 C21 C26 . . . 118.95(13) no
C2 C21 C22 . . . 122.71(11) no
C21 C22 C23 . . . 120.04(14) no
C22 C23 C24 . . . 120.47(16) no
C23 C24 C25 . . . 119.90(17) no
C24 C25 C26 . . . 120.55(17) no
C21 C26 C25 . . . 120.10(15) no
C13 C12 H12 . . . 120.00 no
C11 C12 H12 . . . 120.00 no
C14 C13 H13 . . . 120.00 no
C12 C13 H13 . . . 120.00 no
C13 C14 H14 . . . 120.00 no
C15 C14 H14 . . . 120.00 no
C16 C15 H15 . . . 120.00 no
C14 C15 H15 . . . 120.00 no
C11 C16 H16 . . . 120.00 no
C15 C16 H16 . . . 120.00 no
C23 C22 H22 . . . 120.00 no
C21 C22 H22 . . . 120.00 no
C22 C23 H23 . . . 120.00 no
C24 C23 H23 . . . 120.00 no
C23 C24 H24 . . . 120.00 no
C25 C24 H24 . . . 120.00 no
C26 C25 H25 . . . 120.00 no
C24 C25 H25 . . . 120.00 no
C25 C26 H26 . . . 120.00 no
C21 C26 H26 . . . 120.00 no
C4 C41 H41A . . . 109.00 no
C4 C41 H41C . . . 109.00 no
C4 C41 H41D . . . 109.00 no
C4 C41 H41B . . . 109.00 no
C4 C41 H41F . . . 109.00 no
H41A C41 H41B . . . 109.00 no
H41A C41 H41C . . . 109.00 no
H41A C41 H41D . . . 141.00 no
H41A C41 H41E . . . 56.00 no
H41A C41 H41F . . . 56.00 no
C4 C41 H41E . . . 109.00 no
H41B C41 H41D . . . 56.00 no
H41B C41 H41E . . . 141.00 no
H41B C41 H41F . . . 56.00 no
H41C C41 H41D . . . 56.00 no
H41C C41 H41E . . . 56.00 no
H41C C41 H41F . . . 141.00 no
H41D C41 H41E . . . 109.00 no
H41D C41 H41F . . . 109.00 no
H41E C41 H41F . . . 109.00 no
H41B C41 H41C . . . 109.00 no
C5 C51 H51B . . . 109.00 no
C5 C51 H51C . . . 109.00 no
C5 C51 H51A . . . 109.00 no
C5 C51 H51E . . . 109.00 no
C5 C51 H51F . . . 109.00 no
C5 C51 H51D . . . 109.00 no
H51A C51 H51C . . . 109.00 no
H51A C51 H51D . . . 141.00 no
H51A C51 H51E . . . 56.00 no
H51A C51 H51F . . . 56.00 no
H51B C51 H51C . . . 109.00 no
H51B C51 H51D . . . 56.00 no
H51B C51 H51E . . . 141.00 no
H51B C51 H51F . . . 56.00 no
H51C C51 H51D . . . 56.00 no
H51C C51 H51E . . . 56.00 no
H51C C51 H51F . . . 141.00 no
H51D C51 H51E . . . 109.00 no
H51D C51 H51F . . . 109.00 no
H51E C51 H51F . . . 109.00 no
H51A C51 H51B . . . 109.00 no

loop_
_geom_bond_atom_site_label_1
_geom_bond_atom_site_label_2
_geom_bond_site_symmetry_1
_geom_bond_site_symmetry_2
_geom_bond_distance
_geom_bond_publ_flag
O1W H2W . . 0.86(2) no
O1W H1W . . 0.914(18) no
N1 C5 . . 1.3891(16) no
N1 C2 . . 1.3672(15) no
N1 C11 . . 1.4381(15) no
N3 C4 . . 1.3748(16) no
N3 C2 . . 1.3202(15) no
C2 C21 . . 1.4717(18) no
C4 C41 . . 1.497(2) no
C4 C5 . . 1.3618(18) no
C5 C51 . . 1.491(2) no
C11 C12 . . 1.3819(16) no
C11 C16 . . 1.3789(16) no
C12 C13 . . 1.3803(18) no
C13 C14 . . 1.379(2) no
C14 C15 . . 1.378(2) no
C15 C16 . . 1.3820(18) no
C21 C26 . . 1.388(2) no
C21 C22 . . 1.387(2) no
C22 C23 . . 1.391(2) no
C23 C24 . . 1.368(3) no
C24 C25 . . 1.369(3) no
C25 C26 . . 1.387(2) no
C12 H12 . . 0.9300 no
C13 H13 . . 0.9300 no
C14 H14 . . 0.9300 no
C15 H15 . . 0.9300 no
C16 H16 . . 0.9300 no
C22 H22 . . 0.9300 no
C23 H23 . . 0.9300 no
C24 H24 . . 0.9300 no
C25 H25 . . 0.9300 no
C26 H26 . . 0.9300 no
C41 H41B . . 0.9600 no
C41 H41A . . 0.9600 no
C41 H41E . . 0.9600 no
C41 H41C . . 0.9600 no
C41 H41D . . 0.9600 no
C41 H41F . . 0.9600 no
C51 H51B . . 0.9600 no
C51 H51C . . 0.9600 no
C51 H51E . . 0.9600 no
C51 H51F . . 0.9600 no
C51 H51D . . 0.9600 no
C51 H51A . . 0.9600 no

loop_
_geom_contact_atom_site_label_1
_geom_contact_atom_site_label_2
_geom_contact_distance
_geom_contact_site_symmetry_1
_geom_contact_site_symmetry_2
_geom_contact_publ_flag
O1W O1W 2.8957(15) . 10_544 no
O1W O1W 2.8957(15) . 12_555 no
O1W N3 2.9111(14) . 12_555 no
O1W H14 2.8200 . 6_545 no
O1W H2W 2.03(2) . 10_544 no
O1W H13 2.7900 . 8_555 no
O1W H15 2.7800 . 5_556 no
O1W H41A 2.7900 . 12_555 no
O1W H14 2.9100 . 5_556 no
N3 O1W 2.9111(14) . 10_544 no
N1 H16 2.9400 . 5_556 no
N1 H22 2.9300 . . no
N3 H26 2.7600 . . no
N3 H1W 2.010(18) . 10_544 no
N3 H12 2.7200 . 5_555 no
C11 C22 3.191(2) . . no
C12 C22 3.544(2) . . no
C12 C51 3.493(2) . . no
C22 C12 3.544(2) . . no
C22 C11 3.191(2) . . no
C23 C25 3.597(3) . 16_445 no
C25 C23 3.597(3) . 6_545 no
C51 C12 3.493(2) . . no
C2 H1W 3.098(18) . 10_544 no
C2 H16 2.8700 . 5_556 no
C2 H12 2.7300 . 5_555 no
C4 H1W 2.910(18) . 10_544 no
C11 H22 2.7700 . . no
C11 H51A 2.5500 . . no
C11 H51E 2.9300 . . no
C11 H51F 2.9800 . . no
C12 H51F 3.0700 . . no
C12 H22 2.8000 . . no
C12 H51A 2.8900 . . no
C22 H25 3.0600 . 16_445 no
C23 H25 2.9600 . 16_445 no
C24 H51C 2.9800 . 10_544 no
C24 H41B 2.9900 . 10_544 no
C24 H24 3.0800 . 16_445 no
C25 H41B 2.8600 . 10_544 no
C26 H41F 3.0900 . 10_544 no
C26 H41B 2.9200 . 10_544 no
C41 H51D 2.9500 . . no
C51 H41D 2.9300 . . no
H1W N3 2.010(18) . 12_555 no
H1W H41A 2.4700 . 12_555 no
H1W C4 2.910(18) . 12_555 no
H1W C2 3.098(18) . 12_555 no
H2W O1W 2.03(2) . 12_555 no
H2W H14 2.5200 . 5_556 no
H12 N3 2.7200 . 5_555 no
H12 C2 2.7300 . 5_555 no
H13 O1W 2.7900 . 14_455 no
H14 O1W 2.8200 . 16_445 no
H14 O1W 2.9100 . 5_556 no
H14 H2W 2.5200 . 5_556 no
H15 O1W 2.7800 . 5_556 no
H16 C2 2.8700 . 5_556 no
H16 N1 2.9400 . 5_556 no
H22 N1 2.9300 . . no
H22 C11 2.7700 . . no
H22 C12 2.8000 . . no
H24 C24 3.0800 . 6_545 no
H24 H51C 2.5600 . 10_544 no
H25 C23 2.9600 . 6_545 no
H25 C22 3.0600 . 6_545 no
H26 N3 2.7600 . . no
H41A H1W 2.4700 . 10_544 no
H41A O1W 2.7900 . 10_544 no
H41B C24 2.9900 . 12_555 no
H41B C25 2.8600 . 12_555 no
H41B C26 2.9200 . 12_555 no
H41D C51 2.9300 . . no
H41D H51D 2.3400 . . no
H41F C26 3.0900 . 12_555 no
H51A C11 2.5500 . . no
H51A C12 2.8900 . . no
H51C C24 2.9800 . 12_555 no
H51C H24 2.5600 . 12_555 no
H51D C41 2.9500 . . no
H51D H41D 2.3400 . . no
H51E C11 2.9300 . . no
H51F C11 2.9800 . . no
H51F C12 3.0700 . . no

loop_
_geom_hbond_atom_site_label_D
_geom_hbond_atom_site_label_H
_geom_hbond_atom_site_label_A
_geom_hbond_site_symmetry_A
_geom_hbond_distance_DH
_geom_hbond_distance_HA
_geom_hbond_distance_DA
_geom_hbond_angle_DHA
_geom_hbond_publ_flag
O1W H1W N3 12_555 0.914(18) 2.010(18) 2.9111(14) 168.6(16) yes
O1W H2W O1W 12_555 0.86(2) 2.03(2) 2.8957(15) 175(2) yes

loop_
_geom_torsion_atom_site_label_1
_geom_torsion_atom_site_label_2
_geom_torsion_atom_site_label_3
_geom_torsion_atom_site_label_4
_geom_torsion_site_symmetry_1
_geom_torsion_site_symmetry_2
_geom_torsion_site_symmetry_3
_geom_torsion_site_symmetry_4
_geom_torsion
_geom_torsion_publ_flag
C5 N1 C2 N3 . . . . -0.41(12) no
C5 N1 C2 C21 . . . . -179.82(10) no
C11 N1 C2 N3 . . . . -178.01(9) no
C11 N1 C2 C21 . . . . 2.58(17) no
C2 N1 C5 C4 . . . . 0.65(12) no
C2 N1 C5 C51 . . . . -177.43(12) no
C11 N1 C5 C4 . . . . 178.36(10) no
C11 N1 C5 C51 . . . . 0.28(18) no
C2 N1 C11 C12 . . . . -101.64(14) no
C2 N1 C11 C16 . . . . 79.95(16) no
C5 N1 C11 C12 . . . . 81.14(15) no
C5 N1 C11 C16 . . . . -97.27(15) no
C4 N3 C2 N1 . . . . 0.00(13) no
C4 N3 C2 C21 . . . . 179.42(10) no
C2 N3 C4 C5 . . . . 0.42(13) no
C2 N3 C4 C41 . . . . -178.24(12) no
N1 C2 C21 C22 . . . . 42.85(17) no
N1 C2 C21 C26 . . . . -140.30(12) no
N3 C2 C21 C22 . . . . -136.48(13) no
N3 C2 C21 C26 . . . . 40.36(17) no
N3 C4 C5 N1 . . . . -0.66(13) no
N3 C4 C5 C51 . . . . 177.15(14) no
C41 C4 C5 N1 . . . . 177.86(13) no
C41 C4 C5 C51 . . . . -4.3(2) no
N1 C11 C12 C13 . . . . -178.61(13) no
C16 C11 C12 C13 . . . . -0.2(2) no
N1 C11 C16 C15 . . . . 177.99(13) no
C12 C11 C16 C15 . . . . -0.4(2) no
C11 C12 C13 C14 . . . . 0.6(2) no
C12 C13 C14 C15 . . . . -0.3(3) no
C13 C14 C15 C16 . . . . -0.3(3) no
C14 C15 C16 C11 . . . . 0.7(2) no
C2 C21 C22 C23 . . . . 177.34(13) no
C26 C21 C22 C23 . . . . 0.5(2) no
C2 C21 C26 C25 . . . . -177.29(14) no
C22 C21 C26 C25 . . . . -0.3(2) no
C21 C22 C23 C24 . . . . 0.0(3) no
C22 C23 C24 C25 . . . . -0.6(3) no
C23 C24 C25 C26 . . . . 0.8(3) no
C24 C25 C26 C21 . . . . -0.4(3) no
